data_4113960
loop_
_publ_author_name
'Rajendra Rathore'
'Sameh H. Abdelwahed'
'Ilia A. Guzei'

_publ_section_title
;
 Synthesis, Structure, and Evaluation of the Effect of Multiple Stacking
 on the Electron-Donor Properties of \p-Stacked Polyfluorenes
;
_journal_name_full 'Journal of the American Chemical Society'
_journal_page_first 8712
_journal_page_last 8713
_journal_paper_doi 10.1021/ja035518s
_journal_volume 125
_journal_year 2003
_chemical_formula_sum 'C43 H34'
_chemical_formula_weight 550.70
_chemical_name_systematic
; 
 ? 
;
_space_group_IT_number 14
_symmetry_cell_setting monoclinic
_symmetry_space_group_name_Hall '-P 2ybc'
_symmetry_space_group_name_H-M 'P 1 21/c 1'
_atom_sites_solution_hydrogens geom
_atom_sites_solution_primary direct
_atom_sites_solution_secondary difmap
_audit_creation_method SHELXL-97
_cell_angle_alpha 90.00
_cell_angle_beta 103.575(4)
_cell_angle_gamma 90.00
_cell_formula_units_Z 4
_cell_length_a 10.9630(17)
_cell_length_b 21.074(4)
_cell_length_c 13.470(3)
_cell_measurement_temperature 296(2)
_cell_volume 3025.1(10)
_computing_structure_refinement 'SHELXL-97 (Sheldrick, 1997)'
_computing_structure_solution 'SHELXS-97 (Sheldrick, 1990)'
_diffrn_ambient_temperature 296(2)
_diffrn_measured_fraction_theta_full 0.987
_diffrn_measured_fraction_theta_max 0.987
_diffrn_radiation_monochromator graphite
_diffrn_radiation_source 'fine-focus sealed tube'
_diffrn_radiation_type MoK\a
_diffrn_radiation_wavelength 0.71073
_diffrn_reflns_av_R_equivalents 0.0422
_diffrn_reflns_av_sigmaI/netI 0.0615
_diffrn_reflns_limit_h_max 13
_diffrn_reflns_limit_h_min -7
_diffrn_reflns_limit_k_max 22
_diffrn_reflns_limit_k_min -25
_diffrn_reflns_limit_l_max 16
_diffrn_reflns_limit_l_min -16
_diffrn_reflns_number 14273
_diffrn_reflns_theta_full 26.00
_diffrn_reflns_theta_max 26.00
_diffrn_reflns_theta_min 1.83
_exptl_absorpt_coefficient_mu 0.068
_exptl_absorpt_correction_T_max 0.9798
_exptl_absorpt_correction_T_min 0.9732
_exptl_crystal_density_diffrn 1.209
_exptl_crystal_F_000 1168
_exptl_crystal_size_max 0.40
_exptl_crystal_size_mid 0.30
_exptl_crystal_size_min 0.30
_refine_diff_density_max 0.164
_refine_diff_density_min -0.145
_refine_diff_density_rms 0.037
_refine_ls_extinction_method none
_refine_ls_goodness_of_fit_ref 1.006
_refine_ls_hydrogen_treatment mixed
_refine_ls_matrix_type full
_refine_ls_number_parameters 387
_refine_ls_number_reflns 5869
_refine_ls_number_restraints 0
_refine_ls_restrained_S_all 1.006
_refine_ls_R_factor_all 0.1189
_refine_ls_R_factor_gt 0.0588
_refine_ls_shift/su_max 0.000
_refine_ls_shift/su_mean 0.000
_refine_ls_structure_factor_coef Fsqd
_refine_ls_weighting_details 'calc w=1/[\s^2^(Fo^2^)+(0.0700P)^2^+0.0000P] where P=(Fo^2^+2Fc^2^)/3'
_refine_ls_weighting_scheme calc
_refine_ls_wR_factor_gt 0.1338
_refine_ls_wR_factor_ref 0.1498
_reflns_number_gt 3197
_reflns_number_total 5869
_reflns_threshold_expression >2sigma(I)
_cod_data_source_file ja035518ssi20030409_013908.cif
_cod_data_source_block raj04
_cod_original_cell_volume 3025.1(9)
_cod_database_code 4113960

loop_
_symmetry_equiv_pos_as_xyz
'x, y, z'
'-x, y+1/2, -z+1/2'
'-x, -y, -z'
'x, -y-1/2, z-1/2'

loop_
_atom_site_label
_atom_site_type_symbol
_atom_site_fract_x
_atom_site_fract_y
_atom_site_fract_z
_atom_site_U_iso_or_equiv
_atom_site_adp_type
_atom_site_occupancy
_atom_site_symmetry_multiplicity
_atom_site_calc_flag
_atom_site_refinement_flags
C1 C 0.2292(2) 0.09425(11) 0.41594(17) 0.0705(7) Uani 1 1 d .
H1A H 0.1437 0.1023 0.3811 0.106 Uiso 1 1 calc R
H1B H 0.2491 0.1179 0.4786 0.106 Uiso 1 1 calc R
H1C H 0.2402 0.0498 0.4307 0.106 Uiso 1 1 calc R
C2 C 0.31736(18) 0.11500(9) 0.34731(15) 0.0500(5) Uani 1 1 d .
C3 C 0.28461(19) 0.07964(11) 0.24622(17) 0.0582(6) Uani 1 1 d .
C4 C 0.2859(2) 0.01515(13) 0.2287(2) 0.0878(8) Uani 1 1 d .
H4 H 0.3108 -0.0132 0.2826 0.105 Uiso 1 1 calc R
C5 C 0.2490(3) -0.0065(2) 0.1284(4) 0.1282(15) Uani 1 1 d .
H5 H 0.2490 -0.0498 0.1148 0.154 Uiso 1 1 calc R
C6 C 0.2127(4) 0.0355(3) 0.0502(3) 0.1380(19) Uani 1 1 d .
H6 H 0.1921 0.0202 -0.0164 0.166 Uiso 1 1 calc R
C7 C 0.2055(3) 0.0999(2) 0.0658(2) 0.1099(11) Uani 1 1 d .
H7 H 0.1761 0.1273 0.0114 0.132 Uiso 1 1 calc R
C8 C 0.2436(2) 0.12285(13) 0.16593(17) 0.0675(7) Uani 1 1 d .
C9 C 0.2424(2) 0.18609(12) 0.20656(18) 0.0655(6) Uani 1 1 d .
C10 C 0.2048(2) 0.24430(16) 0.1581(2) 0.0964(9) Uani 1 1 d .
H10 H 0.1766 0.2468 0.0875 0.116 Uiso 1 1 calc R
C11 C 0.2109(2) 0.29699(9) 0.2176(3) 0.1150(13) Uani 1 1 d .
H11 H 0.1862 0.3358 0.1863 0.138 Uiso 1 1 calc R
C12 C 0.2524(2) 0.29505(9) 0.3222(3) 0.1006(10) Uani 1 1 d R
H12 H 0.2560 0.3320 0.3606 0.121 Uiso 1 1 calc R
C13 C 0.2886(2) 0.23757(12) 0.3696(2) 0.0771(7) Uani 1 1 d .
H13 H 0.3151 0.2357 0.4404 0.092 Uiso 1 1 calc R
C14 C 0.28566(18) 0.18297(10) 0.31252(17) 0.0551(6) Uani 1 1 d .
C15 C 0.45312(18) 0.10714(10) 0.41129(15) 0.0517(5) Uani 1 1 d .
H15A H 0.4565 0.0664 0.4454 0.062 Uiso 1 1 calc R
H15B H 0.4652 0.1392 0.4644 0.062 Uiso 1 1 calc R
C16 C 0.56990(17) 0.11020(8) 0.36510(14) 0.0437(5) Uani 1 1 d .
C17 C 0.57702(17) 0.05193(9) 0.29929(15) 0.0476(5) Uani 1 1 d .
C18 C 0.5819(2) -0.01131(10) 0.32694(19) 0.0637(6) Uani 1 1 d .
H18 H 0.5801 -0.0231 0.3931 0.076 Uiso 1 1 calc R
C19 C 0.5898(2) -0.05734(11) 0.2542(3) 0.0857(8) Uani 1 1 d .
H19 H 0.5937 -0.1001 0.2720 0.103 Uiso 1 1 calc R
C20 C 0.5919(2) -0.03969(14) 0.1561(2) 0.0880(8) Uani 1 1 d .
H20 H 0.5971 -0.0707 0.1081 0.106 Uiso 1 1 calc R
C21 C 0.5864(2) 0.02304(13) 0.12817(18) 0.0734(7) Uani 1 1 d .
H21 H 0.5882 0.0345 0.0619 0.088 Uiso 1 1 calc R
C22 C 0.57809(18) 0.06932(10) 0.19978(15) 0.0507(5) Uani 1 1 d .
C23 C 0.57091(17) 0.13830(10) 0.19243(15) 0.0506(5) Uani 1 1 d .
C24 C 0.5682(2) 0.17809(13) 0.10993(17) 0.0725(7) Uani 1 1 d .
H24 H 0.5700 0.1616 0.0463 0.087 Uiso 1 1 calc R
C25 C 0.5627(2) 0.24222(15) 0.1244(2) 0.0858(8) Uani 1 1 d .
H25 H 0.5610 0.2692 0.0695 0.103 Uiso 1 1 calc R
C26 C 0.5598(2) 0.26798(12) 0.2180(2) 0.0797(8) Uani 1 1 d .
H26 H 0.5570 0.3118 0.2258 0.096 Uiso 1 1 calc R
C27 C 0.56095(18) 0.22819(10) 0.30040(18) 0.0606(6) Uani 1 1 d .
H27 H 0.5580 0.2450 0.3636 0.073 Uiso 1 1 calc R
C28 C 0.56660(16) 0.16332(9) 0.28729(14) 0.0450(5) Uani 1 1 d .
C29 C 0.68507(18) 0.11258(9) 0.45845(14) 0.0501(5) Uani 1 1 d .
H29A H 0.6656 0.1437 0.5055 0.060 Uiso 1 1 calc R
H29B H 0.6889 0.0717 0.4923 0.060 Uiso 1 1 calc R
C30 C 0.81990(18) 0.12747(9) 0.44708(14) 0.0521(5) Uani 1 1 d .
C31 C 0.86019(18) 0.09439(10) 0.35890(16) 0.0520(5) Uani 1 1 d .
C32 C 0.8742(2) 0.03059(11) 0.34269(17) 0.0626(6) Uani 1 1 d .
H32 H 0.8551 0.0008 0.3878 0.075 Uiso 1 1 calc R
C33 C 0.9171(2) 0.01097(13) 0.2582(2) 0.0743(7) Uani 1 1 d .
H33 H 0.9247 -0.0320 0.2454 0.089 Uiso 1 1 calc R
C34 C 0.9482(2) 0.05569(14) 0.19336(19) 0.0768(7) Uani 1 1 d .
H34 H 0.9771 0.0423 0.1372 0.092 Uiso 1 1 calc R
C35 C 0.9375(2) 0.11953(13) 0.20995(17) 0.0682(6) Uani 1 1 d .
H35 H 0.9586 0.1491 0.1656 0.082 Uiso 1 1 calc R
C36 C 0.89455(18) 0.13918(11) 0.29436(16) 0.0551(5) Uani 1 1 d .
C37 C 0.88236(19) 0.20273(10) 0.33380(17) 0.0575(6) Uani 1 1 d .
C38 C 0.9109(2) 0.26203(13) 0.30086(19) 0.0771(7) Uani 1 1 d .
H38 H 0.9409 0.2658 0.2420 0.093 Uiso 1 1 calc R
C39 C 0.8948(3) 0.31544(13) 0.3555(2) 0.0906(8) Uani 1 1 d .
H39 H 0.9119 0.3554 0.3326 0.109 Uiso 1 1 calc R
C40 C 0.8535(3) 0.30967(12) 0.4439(2) 0.0828(8) Uani 1 1 d .
H40 H 0.8439 0.3458 0.4809 0.099 Uiso 1 1 calc R
C41 C 0.8261(2) 0.25067(11) 0.47845(18) 0.0695(6) Uani 1 1 d .
H41 H 0.7987 0.2472 0.5385 0.083 Uiso 1 1 calc R
C42 C 0.83972(18) 0.19717(10) 0.42340(16) 0.0540(5) Uani 1 1 d .
C43 C 0.9105(2) 0.10927(11) 0.54908(16) 0.0709(7) Uani 1 1 d .
H43A H 0.9943 0.1216 0.5476 0.106 Uiso 1 1 calc R
H43B H 0.9077 0.0642 0.5589 0.106 Uiso 1 1 calc R
H43C H 0.8859 0.1306 0.6042 0.106 Uiso 1 1 calc R

loop_
_atom_site_aniso_label
_atom_site_aniso_U_11
_atom_site_aniso_U_22
_atom_site_aniso_U_33
_atom_site_aniso_U_23
_atom_site_aniso_U_13
_atom_site_aniso_U_12
C1 0.0498(13) 0.1013(18) 0.0627(15) 0.0144(13) 0.0178(12) -0.0002(12)
C2 0.0446(12) 0.0610(13) 0.0451(12) 0.0010(10) 0.0120(10) -0.0020(9)
C3 0.0422(12) 0.0735(15) 0.0599(15) -0.0153(12) 0.0139(11) -0.0098(11)
C4 0.0577(16) 0.0898(19) 0.117(2) -0.0389(17) 0.0219(15) -0.0168(13)
C5 0.076(2) 0.147(4) 0.168(4) -0.092(3) 0.042(3) -0.035(2)
C6 0.085(3) 0.235(6) 0.102(3) -0.100(3) 0.039(2) -0.050(3)
C7 0.075(2) 0.202(4) 0.0541(18) -0.023(2) 0.0164(15) -0.027(2)
C8 0.0448(13) 0.117(2) 0.0402(13) -0.0058(14) 0.0093(10) -0.0164(13)
C9 0.0458(13) 0.0893(18) 0.0589(15) 0.0165(14) 0.0071(11) -0.0084(11)
C10 0.0621(18) 0.121(2) 0.102(2) 0.048(2) 0.0118(16) -0.0028(17)
C11 0.0619(19) 0.096(2) 0.185(4) 0.045(3) 0.026(2) 0.0075(17)
C12 0.0707(19) 0.0676(19) 0.166(3) -0.012(2) 0.033(2) 0.0027(14)
C13 0.0581(16) 0.0771(17) 0.098(2) -0.0152(15) 0.0219(14) 0.0020(13)
C14 0.0390(12) 0.0656(14) 0.0607(15) -0.0019(11) 0.0118(10) -0.0001(9)
C15 0.0474(12) 0.0685(13) 0.0389(11) 0.0036(10) 0.0100(9) -0.0010(10)
C16 0.0427(11) 0.0513(11) 0.0372(11) 0.0028(9) 0.0093(9) 0.0018(9)
C17 0.0416(11) 0.0525(13) 0.0474(13) 0.0014(10) 0.0078(9) 0.0004(9)
C18 0.0609(15) 0.0549(14) 0.0762(16) 0.0077(13) 0.0177(12) 0.0024(10)
C19 0.0697(18) 0.0539(15) 0.134(3) -0.0086(17) 0.0256(18) 0.0011(11)
C20 0.079(2) 0.085(2) 0.099(2) -0.0355(18) 0.0187(17) 0.0020(15)
C21 0.0644(16) 0.097(2) 0.0580(15) -0.0215(14) 0.0118(12) 0.0018(13)
C22 0.0430(12) 0.0668(14) 0.0407(12) -0.0043(10) 0.0067(9) 0.0003(10)
C23 0.0409(12) 0.0703(15) 0.0401(12) 0.0093(10) 0.0087(9) 0.0015(10)
C24 0.0669(17) 0.099(2) 0.0509(14) 0.0248(14) 0.0131(12) 0.0021(13)
C25 0.0688(18) 0.102(2) 0.086(2) 0.0503(18) 0.0174(16) 0.0078(15)
C26 0.0576(16) 0.0581(15) 0.122(2) 0.0283(17) 0.0173(16) 0.0058(11)
C27 0.0445(13) 0.0586(14) 0.0759(16) 0.0071(12) 0.0086(11) 0.0020(10)
C28 0.0335(10) 0.0530(12) 0.0461(12) 0.0076(10) 0.0048(9) 0.0001(9)
C29 0.0488(12) 0.0627(13) 0.0373(11) 0.0011(10) 0.0067(9) 0.0039(10)
C30 0.0432(12) 0.0690(14) 0.0402(12) 0.0019(10) 0.0016(9) 0.0034(10)
C31 0.0338(11) 0.0673(14) 0.0512(13) 0.0012(11) 0.0024(9) 0.0055(9)
C32 0.0473(13) 0.0749(16) 0.0632(15) 0.0028(12) 0.0084(11) 0.0097(11)
C33 0.0558(15) 0.0857(17) 0.0793(18) -0.0175(15) 0.0116(14) 0.0098(12)
C34 0.0492(14) 0.122(2) 0.0581(16) -0.0229(16) 0.0098(12) 0.0024(14)
C35 0.0490(14) 0.104(2) 0.0522(14) -0.0013(13) 0.0123(11) -0.0037(12)
C36 0.0346(11) 0.0799(15) 0.0475(13) 0.0049(11) 0.0033(10) -0.0006(10)
C37 0.0414(12) 0.0715(15) 0.0552(14) 0.0059(12) 0.0028(10) -0.0035(10)
C38 0.0669(17) 0.0895(19) 0.0737(17) 0.0110(15) 0.0141(13) -0.0147(14)
C39 0.095(2) 0.0738(18) 0.096(2) 0.0051(17) 0.0093(18) -0.0223(15)
C40 0.091(2) 0.0663(17) 0.082(2) -0.0086(14) 0.0032(16) -0.0091(13)
C41 0.0662(16) 0.0758(17) 0.0622(15) -0.0080(13) 0.0066(12) -0.0015(12)
C42 0.0397(12) 0.0684(15) 0.0486(13) -0.0024(11) -0.0006(10) -0.0014(10)
C43 0.0564(14) 0.0954(17) 0.0508(14) 0.0053(12) -0.0077(11) 0.0078(12)

loop_
_atom_type_symbol
_atom_type_description
_atom_type_scat_dispersion_real
_atom_type_scat_dispersion_imag
_atom_type_scat_source
C C 0.0033 0.0016 'International Tables Vol C Tables 4.2.6.8 and 6.1.1.4'
H H 0.0000 0.0000 'International Tables Vol C Tables 4.2.6.8 and 6.1.1.4'

loop_
_geom_angle_atom_site_label_1
_geom_angle_atom_site_label_2
_geom_angle_atom_site_label_3
_geom_angle
C3 C2 C14 101.36(17)
C3 C2 C15 116.20(17)
C14 C2 C15 113.17(16)
C3 C2 C1 110.31(17)
C14 C2 C1 108.67(16)
C15 C2 C1 106.94(16)
C4 C3 C8 121.4(2)
C4 C3 C2 128.8(2)
C8 C3 C2 109.73(19)
C3 C4 C5 118.4(3)
C6 C5 C4 120.1(4)
C5 C6 C7 122.6(4)
C6 C7 C8 118.2(3)
C7 C8 C3 119.1(3)
C7 C8 C9 131.1(3)
C3 C8 C9 109.68(19)
C14 C9 C10 120.5(2)
C14 C9 C8 108.27(19)
C10 C9 C8 131.2(2)
C11 C10 C9 118.0(3)
C10 C11 C12 122.49(18)
C11 C12 C13 119.29(18)
C14 C13 C12 120.4(3)
C13 C14 C9 119.2(2)
C13 C14 C2 129.7(2)
C9 C14 C2 110.93(18)
C2 C15 C16 123.38(16)
C17 C16 C28 100.79(15)
C17 C16 C15 111.04(15)
C28 C16 C15 114.63(15)
C17 C16 C29 110.61(15)
C28 C16 C29 114.44(15)
C15 C16 C29 105.44(14)
C18 C17 C22 120.32(19)
C18 C17 C16 128.56(19)
C22 C17 C16 111.12(16)
C17 C18 C19 119.1(2)
C20 C19 C18 120.2(2)
C21 C20 C19 120.9(2)
C20 C21 C22 119.5(2)
C21 C22 C17 120.0(2)
C21 C22 C23 131.6(2)
C17 C22 C23 108.38(17)
C24 C23 C28 120.5(2)
C24 C23 C22 130.4(2)
C28 C23 C22 109.14(17)
C25 C24 C23 118.4(2)
C24 C25 C26 122.0(2)
C25 C26 C27 119.7(2)
C28 C27 C26 119.2(2)
C27 C28 C23 120.25(18)
C27 C28 C16 129.19(18)
C23 C28 C16 110.56(16)
C30 C29 C16 122.41(15)
C31 C30 C42 101.24(16)
C31 C30 C43 109.60(16)
C42 C30 C43 109.34(16)
C31 C30 C29 116.08(16)
C42 C30 C29 113.55(16)
C43 C30 C29 106.89(16)
C32 C31 C36 120.4(2)
C32 C31 C30 129.2(2)
C36 C31 C30 110.21(18)
C31 C32 C33 119.4(2)
C34 C33 C32 119.7(2)
C35 C34 C33 121.5(2)
C34 C35 C36 118.9(2)
C35 C36 C31 120.1(2)
C35 C36 C37 130.4(2)
C31 C36 C37 109.48(19)
C38 C37 C42 119.9(2)
C38 C37 C36 131.6(2)
C42 C37 C36 108.38(19)
C39 C38 C37 119.9(2)
C40 C39 C38 120.0(2)
C39 C40 C41 120.8(2)
C42 C41 C40 119.6(2)
C41 C42 C37 119.8(2)
C41 C42 C30 129.5(2)
C37 C42 C30 110.69(18)

loop_
_geom_bond_atom_site_label_1
_geom_bond_atom_site_label_2
_geom_bond_distance
C1 C2 1.549(3)
C2 C3 1.520(3)
C2 C14 1.522(3)
C2 C15 1.544(3)
C3 C4 1.380(3)
C3 C8 1.404(3)
C4 C5 1.393(4)
C5 C6 1.364(5)
C6 C7 1.377(5)
C7 C8 1.401(3)
C8 C9 1.442(3)
C9 C14 1.396(3)
C9 C10 1.405(3)
C10 C11 1.362(4)
C11 C12 1.3750
C12 C13 1.384(3)
C13 C14 1.380(3)
C15 C16 1.551(3)
C16 C17 1.527(3)
C16 C28 1.528(2)
C16 C29 1.560(3)
C17 C18 1.382(3)
C17 C22 1.392(3)
C18 C19 1.396(3)
C19 C20 1.378(4)
C20 C21 1.372(4)
C21 C22 1.390(3)
C22 C23 1.458(3)
C23 C24 1.387(3)
C23 C28 1.393(3)
C24 C25 1.369(3)
C25 C26 1.379(4)
C26 C27 1.389(3)
C27 C28 1.382(3)
C29 C30 1.553(3)
C30 C31 1.529(3)
C30 C42 1.529(3)
C30 C43 1.543(3)
C31 C32 1.376(3)
C31 C36 1.394(3)
C32 C33 1.393(3)
C33 C34 1.381(3)
C34 C35 1.373(3)
C35 C36 1.392(3)
C36 C37 1.459(3)
C37 C38 1.386(3)
C37 C42 1.398(3)
C38 C39 1.379(3)
C39 C40 1.375(4)
C40 C41 1.385(3)
C41 C42 1.377(3)

loop_
_geom_torsion_atom_site_label_1
_geom_torsion_atom_site_label_2
_geom_torsion_atom_site_label_3
_geom_torsion_atom_site_label_4
_geom_torsion
C14 C2 C3 C4 -175.4(2)
C15 C2 C3 C4 61.5(3)
C1 C2 C3 C4 -60.4(3)
C14 C2 C3 C8 1.5(2)
C15 C2 C3 C8 -121.60(19)
C1 C2 C3 C8 116.50(19)
C8 C3 C4 C5 1.9(3)
C2 C3 C4 C5 178.5(2)
C3 C4 C5 C6 0.0(5)
C4 C5 C6 C7 -2.9(6)
C5 C6 C7 C8 3.6(5)
C6 C7 C8 C3 -1.5(4)
C6 C7 C8 C9 -177.2(3)
C4 C3 C8 C7 -1.2(3)
C2 C3 C8 C7 -178.4(2)
C4 C3 C8 C9 175.33(19)
C2 C3 C8 C9 -1.9(2)
C7 C8 C9 C14 177.4(2)
C3 C8 C9 C14 1.4(2)
C7 C8 C9 C10 -1.4(4)
C3 C8 C9 C10 -177.3(2)
C14 C9 C10 C11 -0.6(3)
C8 C9 C10 C11 178.1(2)
C9 C10 C11 C12 0.1(3)
C10 C11 C12 C13 -0.48(17)
C11 C12 C13 C14 1.3(3)
C12 C13 C14 C9 -1.7(3)
C12 C13 C14 C2 -178.22(19)
C10 C9 C14 C13 1.4(3)
C8 C9 C14 C13 -177.52(19)
C10 C9 C14 C2 178.48(19)
C8 C9 C14 C2 -0.4(2)
C3 C2 C14 C13 176.1(2)
C15 C2 C14 C13 -58.8(3)
C1 C2 C14 C13 59.9(3)
C3 C2 C14 C9 -0.6(2)
C15 C2 C14 C9 124.53(19)
C1 C2 C14 C9 -116.84(19)
C3 C2 C15 C16 44.1(3)
C14 C2 C15 C16 -72.7(2)
C1 C2 C15 C16 167.72(18)
C2 C15 C16 C17 -70.4(2)
C2 C15 C16 C28 43.0(2)
C2 C15 C16 C29 169.75(17)
C28 C16 C17 C18 -179.71(19)
C15 C16 C17 C18 -57.9(3)
C29 C16 C17 C18 58.9(3)
C28 C16 C17 C22 0.2(2)
C15 C16 C17 C22 122.06(18)
C29 C16 C17 C22 -121.23(18)
C22 C17 C18 C19 0.9(3)
C16 C17 C18 C19 -179.2(2)
C17 C18 C19 C20 -0.4(4)
C18 C19 C20 C21 0.0(4)
C19 C20 C21 C22 -0.3(4)
C20 C21 C22 C17 0.8(3)
C20 C21 C22 C23 -180.0(2)
C18 C17 C22 C21 -1.1(3)
C16 C17 C22 C21 178.93(18)
C18 C17 C22 C23 179.47(17)
C16 C17 C22 C23 -0.5(2)
C21 C22 C23 C24 1.2(4)
C17 C22 C23 C24 -179.5(2)
C21 C22 C23 C28 -178.8(2)
C17 C22 C23 C28 0.5(2)
C28 C23 C24 C25 0.8(3)
C22 C23 C24 C25 -179.2(2)
C23 C24 C25 C26 -0.1(4)
C24 C25 C26 C27 -0.7(4)
C25 C26 C27 C28 0.8(3)
C26 C27 C28 C23 -0.1(3)
C26 C27 C28 C16 179.54(19)
C24 C23 C28 C27 -0.7(3)
C22 C23 C28 C27 179.27(16)
C24 C23 C28 C16 179.60(18)
C22 C23 C28 C16 -0.4(2)
C17 C16 C28 C27 -179.50(18)
C15 C16 C28 C27 61.2(2)
C29 C16 C28 C27 -60.8(2)
C17 C16 C28 C23 0.13(19)
C15 C16 C28 C23 -119.16(18)
C29 C16 C28 C23 118.83(17)
C17 C16 C29 C30 70.6(2)
C28 C16 C29 C30 -42.4(2)
C15 C16 C29 C30 -169.32(17)
C16 C29 C30 C31 -43.5(2)
C16 C29 C30 C42 73.2(2)
C16 C29 C30 C43 -166.13(17)
C42 C30 C31 C32 173.53(19)
C43 C30 C31 C32 58.1(3)
C29 C30 C31 C32 -63.1(3)
C42 C30 C31 C36 -1.2(2)
C43 C30 C31 C36 -116.63(18)
C29 C30 C31 C36 122.20(18)
C36 C31 C32 C33 -3.2(3)
C30 C31 C32 C33 -177.5(2)
C31 C32 C33 C34 1.8(3)
C32 C33 C34 C35 -0.3(4)
C33 C34 C35 C36 0.2(3)
C34 C35 C36 C31 -1.6(3)
C34 C35 C36 C37 175.3(2)
C32 C31 C36 C35 3.2(3)
C30 C31 C36 C35 178.44(18)
C32 C31 C36 C37 -174.36(17)
C30 C31 C36 C37 0.9(2)
C35 C36 C37 C38 -1.0(4)
C31 C36 C37 C38 176.2(2)
C35 C36 C37 C42 -177.4(2)
C31 C36 C37 C42 -0.2(2)
C42 C37 C38 C39 -1.3(3)
C36 C37 C38 C39 -177.3(2)
C37 C38 C39 C40 1.6(4)
C38 C39 C40 C41 -0.8(4)
C39 C40 C41 C42 -0.4(4)
C40 C41 C42 C37 0.7(3)
C40 C41 C42 C30 177.8(2)
C38 C37 C42 C41 0.1(3)
C36 C37 C42 C41 176.92(17)
C38 C37 C42 C30 -177.48(18)
C36 C37 C42 C30 -0.6(2)
C31 C30 C42 C41 -176.1(2)
C43 C30 C42 C41 -60.5(3)
C29 C30 C42 C41 58.7(3)
C31 C30 C42 C37 1.1(2)
C43 C30 C42 C37 116.7(2)
C29 C30 C42 C37 -124.02(18)

loop_
_cod_related_entry_id
_cod_related_entry_database
_cod_related_entry_code
1 ChemSpider 30660510
